data_7034972
loop_
_publ_author_name
'Bacher, Felix'
'D\"om\"ot\"or, Orsolya'
'Chugunova, Anastasia'
'Nagy, N\'ora V'
'Filipovi\'c, Lana'
'Radulovi\'c, Sini\<sa'
'Enyedy, \'Eva A'
'Arion, Vladimir B.'

_publ_section_title
;
 Strong effect of copper(ii) coordination on antiproliferative activity of
 thiosemicarbazone-piperazine and thiosemicarbazone-morpholine hybrids.
;
_journal_issue 19
_journal_name_full 'Dalton transactions (Cambridge, England : 2003)'
_journal_page_first 9071
_journal_page_last 9090
_journal_paper_doi 10.1039/c5dt01076d
_journal_volume 44
_journal_year 2015
_chemical_formula_moiety 'C15 H24 Cl Cu N6 S, Cl, 2(H2 O)'
_chemical_formula_sum 'C15 H28 Cl2 Cu N6 O2 S'
_chemical_formula_weight 490.93
_chemical_name_systematic
; 
 ? 
;
_space_group_IT_number 2
_symmetry_cell_setting triclinic
_symmetry_space_group_name_Hall '-P 1'
_symmetry_space_group_name_H-M 'P -1'
_atom_sites_solution_hydrogens geom
_atom_sites_solution_primary direct
_atom_sites_solution_secondary difmap
_audit_creation_method SHELXL-97
_audit_update_record
;
2015-03-09 deposited with the CCDC.
2015-04-13 downloaded from the CCDC.
;
_cell_angle_alpha 72.1141(11)
_cell_angle_beta 73.6132(12)
_cell_angle_gamma 74.3107(11)
_cell_formula_units_Z 2
_cell_length_a 7.6629(3)
_cell_length_b 11.7864(3)
_cell_length_c 13.0949(4)
_cell_measurement_reflns_used 9915
_cell_measurement_temperature 100(2)
_cell_measurement_theta_max 30.09
_cell_measurement_theta_min 2.79
_cell_volume 1057.72(6)
_computing_cell_refinement 'Bruker SAINT'
_computing_data_collection 'Bruker APEX2'
_computing_data_reduction 'Bruker SAINT'
_computing_molecular_graphics 'Bruker SHELXTL'
_computing_publication_material 'Bruker SHELXTL'
_computing_structure_refinement 'SHELXL-97 (Sheldrick, 2008)'
_computing_structure_solution 'SHELXS-97 (Sheldrick, 2008)'
_diffrn_ambient_temperature 100(2)
_diffrn_measured_fraction_theta_full 0.997
_diffrn_measured_fraction_theta_max 0.997
_diffrn_measurement_device_type 'Bruker D8 Venture'
_diffrn_measurement_method '\f and \w scans'
_diffrn_radiation_monochromator graphite
_diffrn_radiation_source 'fine-focus sealed tube'
_diffrn_radiation_type MoK\a
_diffrn_radiation_wavelength 0.71073
_diffrn_reflns_av_R_equivalents 0.0277
_diffrn_reflns_av_sigmaI/netI 0.0248
_diffrn_reflns_limit_h_max 10
_diffrn_reflns_limit_h_min -10
_diffrn_reflns_limit_k_max 16
_diffrn_reflns_limit_k_min -16
_diffrn_reflns_limit_l_max 18
_diffrn_reflns_limit_l_min -18
_diffrn_reflns_number 26580
_diffrn_reflns_theta_full 30.11
_diffrn_reflns_theta_max 30.11
_diffrn_reflns_theta_min 2.17
_exptl_absorpt_coefficient_mu 1.407
_exptl_absorpt_correction_T_max 0.9524
_exptl_absorpt_correction_T_min 0.7939
_exptl_absorpt_correction_type multi-scan
_exptl_absorpt_process_details SADABS
_exptl_crystal_colour green
_exptl_crystal_density_diffrn 1.541
_exptl_crystal_density_method 'not measured'
_exptl_crystal_description block
_exptl_crystal_F_000 510
_exptl_crystal_size_max 0.17
_exptl_crystal_size_mid 0.10
_exptl_crystal_size_min 0.04
_refine_diff_density_max 0.994
_refine_diff_density_min -0.765
_refine_diff_density_rms 0.085
_refine_ls_extinction_method none
_refine_ls_goodness_of_fit_ref 1.033
_refine_ls_hydrogen_treatment constr
_refine_ls_matrix_type full
_refine_ls_number_parameters 253
_refine_ls_number_reflns 6217
_refine_ls_number_restraints 0
_refine_ls_restrained_S_all 1.033
_refine_ls_R_factor_all 0.0367
_refine_ls_R_factor_gt 0.0303
_refine_ls_shift/su_max 0.002
_refine_ls_shift/su_mean 0.000
_refine_ls_structure_factor_coef Fsqd
_refine_ls_weighting_details 'calc w=1/[\s^2^(Fo^2^)+(0.0445P)^2^+0.8120P] where P=(Fo^2^+2Fc^2^)/3'
_refine_ls_weighting_scheme calc
_refine_ls_wR_factor_gt 0.0802
_refine_ls_wR_factor_ref 0.0832
_reflns_number_gt 5482
_reflns_number_total 6217
_reflns_threshold_expression >2sigma(I)
_cod_data_source_file c5dt01076d2.cif
_cod_data_source_block feba246
_cod_depositor_comments 'Adding full bibliography for 7034970--7034974.cif.'
_cod_original_sg_symbol_H-M P-1
_cod_database_code 7034972

loop_
_symmetry_equiv_pos_as_xyz
'x, y, z'
'-x, -y, -z'

loop_
_atom_site_label
_atom_site_type_symbol
_atom_site_fract_x
_atom_site_fract_y
_atom_site_fract_z
_atom_site_U_iso_or_equiv
_atom_site_adp_type
_atom_site_occupancy
_atom_site_symmetry_multiplicity
_atom_site_calc_flag
_atom_site_refinement_flags
Cu1 Cu 0.84775(3) 0.287036(16) 0.559592(15) 0.01130(6) Uani 1 1 d .
S1 S 1.09358(5) 0.24622(3) 0.42178(3) 0.01438(8) Uani 1 1 d .
Cl1 Cl 0.62155(5) 0.19364(3) 0.53442(3) 0.01476(8) Uani 1 1 d .
C7 C 1.0386(2) 0.38853(14) 0.32982(13) 0.0133(3) Uani 1 1 d .
N1 N 0.67548(18) 0.37539(12) 0.66390(11) 0.0129(2) Uani 1 1 d .
N2 N 0.83012(18) 0.45657(12) 0.46576(11) 0.0124(2) Uani 1 1 d .
N3 N 0.92121(19) 0.48555(12) 0.35926(11) 0.0142(3) Uani 1 1 d .
N4 N 1.1214(2) 0.40382(13) 0.22250(11) 0.0174(3) Uani 1 1 d .
C5 C 0.6220(2) 0.49661(14) 0.62431(13) 0.0136(3) Uani 1 1 d .
C6 C 0.7131(2) 0.53986(14) 0.50981(13) 0.0139(3) Uani 1 1 d .
H6 H 0.6885 0.6228 0.4705 0.017 Uiso 1 1 calc R
N5 N 0.86002(18) 0.14946(12) 0.72040(11) 0.0120(2) Uani 1 1 d .
C14 C 0.8900(2) 0.02072(14) 0.71746(13) 0.0143(3) Uani 1 1 d .
H14A H 0.7996 0.0127 0.6803 0.017 Uiso 1 1 calc R
H14B H 0.8679 -0.0308 0.7936 0.017 Uiso 1 1 calc R
C2 C 0.4766(2) 0.38232(16) 0.83792(14) 0.0194(3) Uani 1 1 d .
H2 H 0.4286 0.3419 0.9115 0.023 Uiso 1 1 calc R
C11 C 0.9985(2) 0.16152(15) 0.77429(13) 0.0154(3) Uani 1 1 d .
H11A H 0.9768 0.1138 0.8518 0.018 Uiso 1 1 calc R
H11B H 0.9818 0.2479 0.7738 0.018 Uiso 1 1 calc R
C4 C 0.4914(2) 0.56593(15) 0.69080(14) 0.0177(3) Uani 1 1 d .
H4 H 0.4518 0.6510 0.6633 0.021 Uiso 1 1 calc R
C3 C 0.4201(2) 0.50741(16) 0.79898(15) 0.0205(3) Uani 1 1 d .
H3 H 0.3324 0.5532 0.8464 0.025 Uiso 1 1 calc R
C9 C 1.2563(3) 0.30894(17) 0.17654(15) 0.0226(4) Uani 1 1 d .
H9A H 1.2724 0.2339 0.2349 0.034 Uiso 1 1 calc R
H9B H 1.3754 0.3349 0.1443 0.034 Uiso 1 1 calc R
H9C H 1.2117 0.2941 0.1195 0.034 Uiso 1 1 calc R
C10 C 0.6705(2) 0.18203(15) 0.78896(13) 0.0158(3) Uani 1 1 d .
H10A H 0.6734 0.1482 0.8678 0.019 Uiso 1 1 calc R
H10B H 0.5824 0.1458 0.7725 0.019 Uiso 1 1 calc R
C1 C 0.6054(2) 0.31798(14) 0.76612(13) 0.0144(3) Uani 1 1 d .
C8 C 1.0814(3) 0.52065(16) 0.14312(14) 0.0220(3) Uani 1 1 d .
H8A H 1.1792 0.5660 0.1293 0.033 Uiso 1 1 calc R
H8B H 0.9614 0.5678 0.1728 0.033 Uiso 1 1 calc R
H8C H 1.0769 0.5063 0.0741 0.033 Uiso 1 1 calc R
Cl2 Cl 0.15749(7) 0.78194(4) 0.92472(4) 0.02814(11) Uani 1 1 d .
N6 N 1.22263(18) -0.01242(12) 0.71395(11) 0.0126(2) Uani 1 1 d .
H6A H 1.1991 -0.0589 0.7861 0.015 Uiso 1 1 calc R
C13 C 1.0851(2) -0.02375(14) 0.65751(13) 0.0136(3) Uani 1 1 d .
H13A H 1.1011 -0.1098 0.6571 0.016 Uiso 1 1 calc R
H13B H 1.1066 0.0252 0.5804 0.016 Uiso 1 1 calc R
C12 C 1.1952(2) 0.11750(14) 0.71676(13) 0.0144(3) Uani 1 1 d .
H12A H 1.2206 0.1690 0.6408 0.017 Uiso 1 1 calc R
H12B H 1.2834 0.1245 0.7560 0.017 Uiso 1 1 calc R
C15 C 1.4178(2) -0.05887(15) 0.66112(14) 0.0168(3) Uani 1 1 d .
H15A H 1.4501 -0.0060 0.5874 0.025 Uiso 1 1 calc R
H15B H 1.4299 -0.1418 0.6555 0.025 Uiso 1 1 calc R
H15C H 1.5016 -0.0594 0.7057 0.025 Uiso 1 1 calc R
O1 O 0.2588(2) 0.13937(14) 0.97244(12) 0.0311(3) Uani 1 1 d G
H1A H 0.1423 0.1663 0.9988 0.047 Uiso 1 1 d G
H1B H 0.3255 0.1403 1.0160 0.047 Uiso 1 1 d G
O2 O 0.4540(2) 0.92353(17) 0.91176(13) 0.0384(4) Uani 1 1 d G
H2A H 0.3969 0.9815 0.9447 0.058 Uiso 1 1 d G
H2B H 0.3869 0.8685 0.9312 0.058 Uiso 1 1 d G

loop_
_atom_site_aniso_label
_atom_site_aniso_U_11
_atom_site_aniso_U_22
_atom_site_aniso_U_33
_atom_site_aniso_U_23
_atom_site_aniso_U_13
_atom_site_aniso_U_12
Cu1 0.01219(9) 0.00950(9) 0.01030(10) -0.00191(7) -0.00033(7) -0.00198(7)
S1 0.01420(17) 0.01286(17) 0.01255(17) -0.00209(13) 0.00026(13) -0.00154(13)
Cl1 0.01386(16) 0.01566(17) 0.01591(17) -0.00433(13) -0.00362(13) -0.00398(13)
C7 0.0132(7) 0.0144(7) 0.0124(7) -0.0016(5) -0.0031(5) -0.0047(5)
N1 0.0136(6) 0.0127(6) 0.0123(6) -0.0033(5) -0.0022(5) -0.0029(5)
N2 0.0128(6) 0.0130(6) 0.0109(6) -0.0017(5) -0.0023(5) -0.0038(5)
N3 0.0163(6) 0.0147(6) 0.0095(6) -0.0012(5) -0.0007(5) -0.0043(5)
N4 0.0208(7) 0.0168(6) 0.0114(6) -0.0029(5) -0.0002(5) -0.0028(5)
C5 0.0142(7) 0.0127(7) 0.0147(7) -0.0038(5) -0.0038(6) -0.0030(5)
C6 0.0163(7) 0.0102(6) 0.0147(7) -0.0021(5) -0.0031(6) -0.0031(5)
N5 0.0117(6) 0.0120(6) 0.0114(6) -0.0023(5) -0.0020(5) -0.0020(5)
C14 0.0146(7) 0.0110(7) 0.0163(7) -0.0012(5) -0.0035(6) -0.0031(5)
C2 0.0191(8) 0.0211(8) 0.0151(7) -0.0057(6) 0.0012(6) -0.0031(6)
C11 0.0167(7) 0.0168(7) 0.0140(7) -0.0067(6) -0.0046(6) -0.0008(6)
C4 0.0191(8) 0.0138(7) 0.0192(8) -0.0065(6) -0.0023(6) -0.0011(6)
C3 0.0192(8) 0.0201(8) 0.0201(8) -0.0108(7) 0.0020(6) -0.0005(6)
C9 0.0250(9) 0.0224(8) 0.0150(8) -0.0062(6) 0.0029(6) -0.0016(7)
C10 0.0149(7) 0.0154(7) 0.0118(7) -0.0010(6) 0.0016(6) -0.0021(6)
C1 0.0137(7) 0.0153(7) 0.0132(7) -0.0029(5) -0.0018(5) -0.0029(5)
C8 0.0288(9) 0.0201(8) 0.0128(7) -0.0006(6) -0.0017(7) -0.0049(7)
Cl2 0.0292(2) 0.0234(2) 0.0248(2) 0.00184(17) -0.00422(18) -0.00479(17)
N6 0.0127(6) 0.0126(6) 0.0113(6) -0.0022(5) -0.0028(5) -0.0014(5)
C13 0.0144(7) 0.0137(7) 0.0143(7) -0.0042(5) -0.0043(5) -0.0036(5)
C12 0.0154(7) 0.0138(7) 0.0155(7) -0.0053(6) -0.0038(6) -0.0030(5)
C15 0.0135(7) 0.0186(7) 0.0175(8) -0.0073(6) -0.0006(6) -0.0018(6)
O1 0.0366(8) 0.0281(7) 0.0250(7) 0.0006(6) -0.0090(6) -0.0067(6)
O2 0.0474(10) 0.0514(10) 0.0247(8) -0.0172(7) -0.0016(7) -0.0213(8)

loop_
_atom_type_symbol
_atom_type_description
_atom_type_scat_dispersion_real
_atom_type_scat_dispersion_imag
_atom_type_scat_source
C C 0.0033 0.0016 'International Tables Vol C Tables 4.2.6.8 and 6.1.1.4'
H H 0.0000 0.0000 'International Tables Vol C Tables 4.2.6.8 and 6.1.1.4'
Cl Cl 0.1484 0.1585 'International Tables Vol C Tables 4.2.6.8 and 6.1.1.4'
Cu Cu 0.3201 1.2651 'International Tables Vol C Tables 4.2.6.8 and 6.1.1.4'
N N 0.0061 0.0033 'International Tables Vol C Tables 4.2.6.8 and 6.1.1.4'
O O 0.0106 0.0060 'International Tables Vol C Tables 4.2.6.8 and 6.1.1.4'
S S 0.1246 0.1234 'International Tables Vol C Tables 4.2.6.8 and 6.1.1.4'

loop_
_geom_angle_atom_site_label_1
_geom_angle_atom_site_label_2
_geom_angle_atom_site_label_3
_geom_angle
N1 Cu1 N2 79.91(6)
N1 Cu1 N5 77.91(5)
N2 Cu1 N5 152.23(5)
N1 Cu1 S1 158.77(4)
N2 Cu1 S1 83.31(4)
N5 Cu1 S1 113.45(4)
N1 Cu1 Cl1 96.25(4)
N2 Cu1 Cl1 109.71(4)
N5 Cu1 Cl1 89.22(4)
S1 Cu1 Cl1 101.600(15)
C7 S1 Cu1 94.37(5)
N3 C7 N4 116.43(14)
N3 C7 S1 124.41(12)
N4 C7 S1 119.15(12)
C1 N1 C5 122.03(14)
C1 N1 Cu1 121.62(11)
C5 N1 Cu1 116.20(11)
C6 N2 N3 120.30(13)
C6 N2 Cu1 115.87(11)
N3 N2 Cu1 123.62(10)
C7 N3 N2 111.44(13)
C7 N4 C9 123.80(14)
C7 N4 C8 121.15(14)
C9 N4 C8 115.05(14)
N1 C5 C4 120.28(15)
N1 C5 C6 112.83(14)
C4 C5 C6 126.89(15)
N2 C6 C5 114.95(14)
N2 C6 H6 122.5
C5 C6 H6 122.5
C14 N5 C11 109.11(12)
C14 N5 C10 107.85(12)
C11 N5 C10 108.25(12)
C14 N5 Cu1 115.64(10)
C11 N5 Cu1 112.70(10)
C10 N5 Cu1 102.78(9)
N5 C14 C13 111.63(12)
N5 C14 H14A 109.3
C13 C14 H14A 109.3
N5 C14 H14B 109.3
C13 C14 H14B 109.3
H14A C14 H14B 108.0
C3 C2 C1 118.22(16)
C3 C2 H2 120.9
C1 C2 H2 120.9
N5 C11 C12 111.74(13)
N5 C11 H11A 109.3
C12 C11 H11A 109.3
N5 C11 H11B 109.3
C12 C11 H11B 109.3
H11A C11 H11B 107.9
C5 C4 C3 118.31(15)
C5 C4 H4 120.8
C3 C4 H4 120.8
C2 C3 C4 120.44(15)
C2 C3 H3 119.8
C4 C3 H3 119.8
N4 C9 H9A 109.5
N4 C9 H9B 109.5
H9A C9 H9B 109.5
N4 C9 H9C 109.5
H9A C9 H9C 109.5
H9B C9 H9C 109.5
N5 C10 C1 110.64(13)
N5 C10 H10A 109.5
C1 C10 H10A 109.5
N5 C10 H10B 109.5
C1 C10 H10B 109.5
H10A C10 H10B 108.1
N1 C1 C2 120.68(15)
N1 C1 C10 112.93(14)
C2 C1 C10 126.27(15)
N4 C8 H8A 109.5
N4 C8 H8B 109.5
H8A C8 H8B 109.5
N4 C8 H8C 109.5
H8A C8 H8C 109.5
H8B C8 H8C 109.5
C15 N6 C12 111.07(12)
C15 N6 C13 112.15(12)
C12 N6 C13 109.62(12)
C15 N6 H6A 108.0
C12 N6 H6A 108.0
C13 N6 H6A 108.0
N6 C13 C14 109.47(12)
N6 C13 H13A 109.8
C14 C13 H13A 109.8
N6 C13 H13B 109.8
C14 C13 H13B 109.8
H13A C13 H13B 108.2
N6 C12 C11 110.29(13)
N6 C12 H12A 109.6
C11 C12 H12A 109.6
N6 C12 H12B 109.6
C11 C12 H12B 109.6
H12A C12 H12B 108.1
N6 C15 H15A 109.5
N6 C15 H15B 109.5
H15A C15 H15B 109.5
N6 C15 H15C 109.5
H15A C15 H15C 109.5
H15B C15 H15C 109.5
H1A O1 H1B 109.4
H2A O2 H2B 109.5

loop_
_geom_bond_atom_site_label_1
_geom_bond_atom_site_label_2
_geom_bond_distance
Cu1 N1 1.9508(13)
Cu1 N2 1.9901(13)
Cu1 N5 2.2370(13)
Cu1 S1 2.2719(4)
Cu1 Cl1 2.4295(4)
S1 C7 1.7620(16)
C7 N3 1.336(2)
C7 N4 1.346(2)
N1 C1 1.331(2)
N1 C5 1.351(2)
N2 C6 1.296(2)
N2 N3 1.3549(18)
N4 C9 1.455(2)
N4 C8 1.464(2)
C5 C4 1.389(2)
C5 C6 1.459(2)
C6 H6 0.9500
N5 C14 1.483(2)
N5 C11 1.487(2)
N5 C10 1.496(2)
C14 C13 1.514(2)
C14 H14A 0.9900
C14 H14B 0.9900
C2 C3 1.392(2)
C2 C1 1.394(2)
C2 H2 0.9500
C11 C12 1.512(2)
C11 H11A 0.9900
C11 H11B 0.9900
C4 C3 1.396(2)
C4 H4 0.9500
C3 H3 0.9500
C9 H9A 0.9800
C9 H9B 0.9800
C9 H9C 0.9800
C10 C1 1.504(2)
C10 H10A 0.9900
C10 H10B 0.9900
C8 H8A 0.9800
C8 H8B 0.9800
C8 H8C 0.9800
N6 C15 1.490(2)
N6 C12 1.499(2)
N6 C13 1.5001(19)
N6 H6A 0.9300
C13 H13A 0.9900
C13 H13B 0.9900
C12 H12A 0.9900
C12 H12B 0.9900
C15 H15A 0.9800
C15 H15B 0.9800
C15 H15C 0.9800
O1 H1A 0.8700
O1 H1B 0.8705
O2 H2A 0.8696
O2 H2B 0.8693

loop_
_geom_hbond_atom_site_label_D
_geom_hbond_atom_site_label_H
_geom_hbond_atom_site_label_A
_geom_hbond_distance_DH
_geom_hbond_distance_HA
_geom_hbond_distance_DA
_geom_hbond_angle_DHA
O2 H2B Cl2 0.87 2.29 3.1042(17) 156.0

loop_
_geom_torsion_atom_site_label_1
_geom_torsion_atom_site_label_2
_geom_torsion_atom_site_label_3
_geom_torsion_atom_site_label_4
_geom_torsion
N1 Cu1 S1 C7 -50.51(13)
N2 Cu1 S1 C7 -12.64(6)
N5 Cu1 S1 C7 -169.59(6)
Cl1 Cu1 S1 C7 96.17(5)
Cu1 S1 C7 N3 16.03(14)
Cu1 S1 C7 N4 -165.39(12)
N2 Cu1 N1 C1 179.60(13)
N5 Cu1 N1 C1 -17.22(12)
S1 Cu1 N1 C1 -142.14(11)
Cl1 Cu1 N1 C1 70.64(12)
N2 Cu1 N1 C5 3.96(11)
N5 Cu1 N1 C5 167.14(12)
S1 Cu1 N1 C5 42.22(19)
Cl1 Cu1 N1 C5 -105.01(11)
N1 Cu1 N2 C6 -4.40(12)
N5 Cu1 N2 C6 -41.79(18)
S1 Cu1 N2 C6 -171.35(12)
Cl1 Cu1 N2 C6 88.68(12)
N1 Cu1 N2 N3 -179.21(13)
N5 Cu1 N2 N3 143.40(11)
S1 Cu1 N2 N3 13.84(11)
Cl1 Cu1 N2 N3 -86.12(12)
N4 C7 N3 N2 172.88(13)
S1 C7 N3 N2 -8.50(19)
C6 N2 N3 C7 178.46(14)
Cu1 N2 N3 C7 -6.96(18)
N3 C7 N4 C9 178.47(15)
S1 C7 N4 C9 -0.2(2)
N3 C7 N4 C8 -0.8(2)
S1 C7 N4 C8 -179.48(13)
C1 N1 C5 C4 0.7(2)
Cu1 N1 C5 C4 176.30(12)
C1 N1 C5 C6 -178.63(14)
Cu1 N1 C5 C6 -3.00(17)
N3 N2 C6 C5 179.01(13)
Cu1 N2 C6 C5 4.02(18)
N1 C5 C6 N2 -0.7(2)
C4 C5 C6 N2 -179.96(16)
N1 Cu1 N5 C14 146.96(11)
N2 Cu1 N5 C14 -175.35(11)
S1 Cu1 N5 C14 -51.92(11)
Cl1 Cu1 N5 C14 50.39(10)
N1 Cu1 N5 C11 -86.57(10)
N2 Cu1 N5 C11 -48.88(16)
S1 Cu1 N5 C11 74.55(10)
Cl1 Cu1 N5 C11 176.86(9)
N1 Cu1 N5 C10 29.73(9)
N2 Cu1 N5 C10 67.42(15)
S1 Cu1 N5 C10 -169.15(8)
Cl1 Cu1 N5 C10 -66.84(9)
C11 N5 C14 C13 -57.87(16)
C10 N5 C14 C13 -175.25(12)
Cu1 N5 C14 C13 70.39(14)
C14 N5 C11 C12 56.85(17)
C10 N5 C11 C12 173.98(13)
Cu1 N5 C11 C12 -73.04(14)
N1 C5 C4 C3 0.9(2)
C6 C5 C4 C3 -179.94(16)
C1 C2 C3 C4 0.0(3)
C5 C4 C3 C2 -1.2(3)
C14 N5 C10 C1 -161.33(13)
C11 N5 C10 C1 80.73(16)
Cu1 N5 C10 C1 -38.71(14)
C5 N1 C1 C2 -1.9(2)
Cu1 N1 C1 C2 -177.31(12)
C5 N1 C1 C10 174.31(14)
Cu1 N1 C1 C10 -1.08(19)
C3 C2 C1 N1 1.6(3)
C3 C2 C1 C10 -174.13(16)
N5 C10 C1 N1 29.62(19)
N5 C10 C1 C2 -154.40(16)
C15 N6 C13 C14 178.01(13)
C12 N6 C13 C14 -58.14(16)
N5 C14 C13 N6 59.29(16)
C15 N6 C12 C11 -177.94(12)
C13 N6 C12 C11 57.57(16)
N5 C11 C12 N6 -57.59(17)
